data_2103597
loop_
_publ_author_name
'Glidewell, Christopher'
'Harrison, William T. A.'
'Low, John N.'
'Sime, Jamie G.'
'Wardell, James L.'

_publ_section_title
;
 Patterns of soft C---H&#x00B7;&#x00B7;&#x00B7;O hydrogen bonding in
 diaryl sulfones
;
_journal_issue 2
_journal_name_full 'Acta Crystallographica Section B'
_journal_page_first 190
_journal_page_last 200
_journal_paper_doi 10.1107/S0108768100015494
_journal_volume 57
_journal_year 2001
_chemical_formula_sum 'C12 H9 Cl O2 S'
_chemical_formula_weight 252.70
_chemical_name_systematic
;
4-Chlorodiphenyl sulfone
;
_space_group_IT_number 14
_symmetry_cell_setting monoclinic
_symmetry_space_group_name_Hall '-P 2ybc'
_symmetry_space_group_name_H-M 'P 1 21/c 1'
_cell_angle_alpha 90.00
_cell_angle_beta 93.17(3)
_cell_angle_gamma 90.00
_cell_formula_units_Z 4
_cell_length_a 13.239(3)
_cell_length_b 7.4521(15)
_cell_length_c 11.737(2)
_cell_measurement_reflns_used 3848
_cell_measurement_temperature 307(2)
_cell_measurement_theta_max 25.00
_cell_measurement_theta_min 1.54
_cell_volume 1156.2(4)
_computing_cell_refinement 'SAINT (Bruker, 1997)'
_computing_data_collection 'SMART (Bruker, 1997)'
_computing_data_reduction 'SAINT (Bruker, 1997)'
_computing_molecular_graphics 'PLATON (Spek, 2000)'
_computing_publication_material 'SHELXL-97  and WordPerfect macro PRPKAPPA (Ferguson, 1999)'
_computing_structure_refinement 'SHELXL-97 (Sheldrick, 1997b)'
_computing_structure_solution 'SHELXS-97 (Sheldrick, 1997a)'
_diffrn_ambient_temperature 307(2)
_diffrn_measured_fraction_theta_full .921
_diffrn_measured_fraction_theta_max .921
_diffrn_measurement_device_type 'Bruker SMART 1000 CCD'
_diffrn_measurement_method '\f scans and \w scans with \k offsets'
_diffrn_radiation_monochromator graphite
_diffrn_radiation_source 'fine-focus sealed X-ray tube'
_diffrn_radiation_type 'Mo K\a'
_diffrn_radiation_wavelength .71073
_diffrn_reflns_av_R_equivalents .020
_diffrn_reflns_av_sigmaI/netI .0201
_diffrn_reflns_limit_h_max 15
_diffrn_reflns_limit_h_min -15
_diffrn_reflns_limit_k_max 8
_diffrn_reflns_limit_k_min -8
_diffrn_reflns_limit_l_max 13
_diffrn_reflns_limit_l_min -8
_diffrn_reflns_number 7000
_diffrn_reflns_theta_full 25.00
_diffrn_reflns_theta_max 25.00
_diffrn_reflns_theta_min 1.54
_diffrn_standards_decay_% 0
_exptl_absorpt_coefficient_mu .491
_exptl_absorpt_correction_T_max .891
_exptl_absorpt_correction_T_min .828
_exptl_absorpt_correction_type multi-scan
_exptl_absorpt_process_details 'SADABS (Bruker, 1997)'
_exptl_crystal_colour yellow
_exptl_crystal_density_diffrn 1.452
_exptl_crystal_density_method 'not measured'
_exptl_crystal_description block
_exptl_crystal_F_000 520
_exptl_crystal_size_max .40
_exptl_crystal_size_mid .28
_exptl_crystal_size_min .24
_refine_diff_density_max .239
_refine_diff_density_min -.396
_refine_ls_extinction_method none
_refine_ls_goodness_of_fit_ref 1.041
_refine_ls_hydrogen_treatment constr
_refine_ls_matrix_type full
_refine_ls_number_parameters 145
_refine_ls_number_reflns 2030
_refine_ls_number_restraints 0
_refine_ls_restrained_S_all 1.041
_refine_ls_R_factor_all .0532
_refine_ls_R_factor_gt .0386
_refine_ls_shift/su_max .001
_refine_ls_shift/su_mean .000
_refine_ls_structure_factor_coef Fsqd
_refine_ls_weighting_details 'w=1/[\s^2^(Fo^2^)+(0.0550P)^2^+0.2889P] where P=(Fo^2^+2Fc^2^)/3'
_refine_ls_weighting_scheme calc
_refine_ls_wR_factor_ref .1076
_reflns_number_gt 1527
_reflns_number_total 2030
_reflns_threshold_expression >2\s(I)
_cod_data_source_file bm0036.cif
_cod_data_source_block 3
_cod_depositor_comments
;
The following automatic conversions were performed:
'_exptl_absorpt_correction_type' value 'Multi-scan' changed to
'multi-scan' according to
'/home/saulius/struct/CIF-dictionaries/cif_core.dic' dictionary named
'cif_core.dic' version 2.4.1 from 2010-06-29.

Automatic conversion script
Id: cif_fix_enum 1527 2010-12-29 10:47:43Z saulius 

The following automatic conversions were performed:

'_exptl_absorpt_correction_type' value 'Multi-scan' changed to
'multi-scan' according to
/home/saulius/struct/CIF-dictionaries/cif_core.dic dictionary named
'cif_core.dic' version 2.4.1 from 2010-06-29.

Automatic conversion script
Id: cif_fix_values 1715 2011-07-08 13:25:40Z adriana 
;
_cod_original_cell_volume 1156.3(4)
_cod_original_sg_symbol_H-M P21/c
_cod_database_code 2103597
_cod_database_fobs_code 2103597

loop_
_symmetry_equiv_pos_as_xyz
'x, y, z'
'-x, y+1/2, -z+1/2'
'-x, -y, -z'
'x, -y+1/2, z+1/2'

loop_
_atom_site_label
_atom_site_fract_x
_atom_site_fract_y
_atom_site_fract_z
_atom_site_U_iso_or_equiv
_atom_site_adp_type
_atom_site_calc_flag
_atom_site_refinement_flags
_atom_site_occupancy
_atom_site_type_symbol
S1 .22766(5) .17244(9) .31273(5) .0624(2) Uani d . 1 S
O1 .26580(14) .3492(3) .3348(2) .0916(7) Uani d . 1 O
O2 .22962(14) .0990(3) .19946(14) .0889(7) Uani d . 1 O
C1 .10107(16) .1681(3) .35280(17) .0464(5) Uani d . 1 C
C2 .02900(17) .0831(3) .28305(19) .0549(6) Uani d . 1 C
C3 -.07109(18) .0891(3) .3102(2) .0627(6) Uani d . 1 C
C4 -.09809(19) .1760(3) .4071(2) .0618(6) Uani d . 1 C
C5 -.0253(2) .2571(4) .4773(2) .0639(7) Uani d . 1 C
C6 .07406(18) .2552(3) .45115(19) .0580(6) Uani d . 1 C
C1A .29383(16) .0241(3) .40809(18) .0520(6) Uani d . 1 C
C2A .33534(19) .0875(4) .5104(2) .0659(7) Uani d . 1 C
C3A .38710(19) -.0305(5) .5835(2) .0762(8) Uani d . 1 C
C4A .39620(18) -.2070(4) .5527(2) .0680(7) Uani d . 1 C
Cl4A .46364(7) -.35274(15) .64329(8) .1160(4) Uani d . 1 Cl
C5A .35342(19) -.2712(4) .4519(2) .0691(7) Uani d . 1 C
C6A .30174(18) -.1543(3) .3793(2) .0613(6) Uani d . 1 C
H2 .0476 .0223 .2183 .066 Uiso calc R 1 H
H3 -.1204 .0341 .2626 .075 Uiso calc R 1 H
H4 -.1656 .1800 .4251 .074 Uiso calc R 1 H
H5 -.0438 .3141 .5435 .077 Uiso calc R 1 H
H6 .1229 .3114 .4986 .070 Uiso calc R 1 H
H2A .3287 .2076 .5300 .079 Uiso calc R 1 H
H3A .4156 .0097 .6531 .091 Uiso calc R 1 H
H5A .3593 -.3917 .4329 .083 Uiso calc R 1 H
H6A .2720 -.1958 .3106 .074 Uiso calc R 1 H

loop_
_atom_site_aniso_label
_atom_site_aniso_U_11
_atom_site_aniso_U_22
_atom_site_aniso_U_33
_atom_site_aniso_U_12
_atom_site_aniso_U_13
_atom_site_aniso_U_23
S1 .0467(3) .0727(4) .0678(4) .0047(3) .0051(3) .0227(3)
O1 .0559(11) .0725(13) .1453(19) -.0105(9) -.0044(11) .0385(12)
O2 .0734(12) .1423(19) .0526(10) .0288(12) .0180(9) .0229(11)
C1 .0440(12) .0468(11) .0480(11) .0028(9) .0003(9) .0095(9)
C2 .0586(14) .0534(13) .0524(13) .0033(11) -.0004(10) -.0062(10)
C3 .0541(14) .0563(14) .0763(16) -.0094(11) -.0083(12) -.0021(12)
C4 .0511(14) .0621(14) .0732(16) .0009(12) .0133(12) .0145(13)
C5 .0709(17) .0710(16) .0507(14) .0097(13) .0121(12) -.0020(11)
C6 .0587(14) .0634(14) .0507(13) -.0001(12) -.0067(11) -.0044(11)
C1A .0401(11) .0610(14) .0550(13) .0028(10) .0052(10) .0088(11)
C2A .0554(14) .0689(16) .0723(16) .0025(12) -.0069(12) -.0048(13)
C3A .0550(15) .113(2) .0588(15) .0045(15) -.0095(12) -.0023(15)
C4A .0428(13) .093(2) .0693(16) .0176(13) .0111(11) .0258(15)
Cl4A .0774(5) .1677(9) .1037(6) .0516(6) .0129(4) .0652(6)
C5A .0613(15) .0667(16) .0803(18) .0162(13) .0118(13) .0058(14)
C6A .0552(14) .0716(16) .0571(14) .0080(12) .0035(11) -.0035(12)

loop_
_atom_type_symbol
_atom_type_description
_atom_type_scat_dispersion_real
_atom_type_scat_dispersion_imag
_atom_type_scat_source
C C .0033 .0016 'International Tables Vol C Tables 4.2.6.8 and 6.1.1.4'
H H .0000 .0000 'International Tables Vol C Tables 4.2.6.8 and 6.1.1.4'
O O .0106 .0060 'International Tables Vol C Tables 4.2.6.8 and 6.1.1.4'
S S .1246 .1234 'International Tables Vol C Tables 4.2.6.8 and 6.1.1.4'
Cl Cl .1484 .1585 'International Tables Vol C Tables 4.2.6.8 and 6.1.1.4'

loop_
_geom_angle_atom_site_label_1
_geom_angle_atom_site_label_2
_geom_angle_atom_site_label_3
_geom_angle
_geom_angle_publ_flag
O1 S1 O2 119.58(14) no
O1 S1 C1 107.43(11) no
O2 S1 C1 107.76(11) no
O1 S1 C1A 107.66(12) no
O2 S1 C1A 108.25(12) no
C1 S1 C1A 105.30(10) no
C2 C1 C6 120.5(2) no
C2 C1 S1 119.13(17) no
C6 C1 S1 120.32(17) no
C1 C2 C3 119.4(2) no
C1 C2 H2 120.3 no
C3 C2 H2 120.3 no
C4 C3 C2 120.2(2) no
C4 C3 H3 119.9 no
C2 C3 H3 119.9 no
C3 C4 C5 119.9(2) no
C3 C4 H4 120.0 no
C5 C4 H4 120.0 no
C6 C5 C4 120.8(2) no
C6 C5 H5 119.6 no
C4 C5 H5 119.6 no
C5 C6 C1 119.2(2) no
C5 C6 H6 120.4 no
C1 C6 H6 120.4 no
C2A C1A C6A 120.9(2) no
C2A C1A S1 119.79(19) no
C6A C1A S1 119.31(18) no
C1A C2A C3A 118.9(3) no
C1A C2A H2A 120.6 no
C3A C2A H2A 120.6 no
C4A C3A C2A 119.6(2) no
C4A C3A H3A 120.2 no
C2A C3A H3A 120.2 no
C5A C4A C3A 121.6(2) no
C5A C4A Cl4A 119.1(2) no
C3A C4A Cl4A 119.3(2) no
C4A C5A C6A 118.8(3) no
C4A C5A H5A 120.6 no
C6A C5A H5A 120.6 no
C5A C6A C1A 120.1(2) no
C5A C6A H6A 119.9 no
C1A C6A H6A 119.9 no

loop_
_geom_bond_atom_site_label_1
_geom_bond_atom_site_label_2
_geom_bond_distance
_geom_bond_publ_flag
S1 O1 1.429(2) no
S1 O2 1.439(2) no
S1 C1 1.766(2) no
S1 C1A 1.770(2) no
C1 C2 1.377(3) no
C1 C6 1.388(3) no
C2 C3 1.381(3) no
C2 H2 .9300 no
C3 C4 1.373(4) no
C3 H3 .9300 no
C4 C5 1.374(3) no
C4 H4 .9300 no
C5 C6 1.367(3) no
C5 H5 .9300 no
C6 H6 .9300 no
C1A C2A 1.376(3) no
C1A C6A 1.377(3) no
C2A C3A 1.383(4) no
C2A H2A .9300 no
C3A C4A 1.371(4) no
C3A H3A .9300 no
C4A C5A 1.370(4) no
C4A Cl4A 1.733(2) no
C5A C6A 1.374(3) no
C5A H5A .9300 no
C6A H6A .9300 no

loop_
_geom_hbond_atom_site_label_D
_geom_hbond_atom_site_label_H
_geom_hbond_atom_site_label_A
_geom_hbond_site_symmetry_A
_geom_hbond_distance_DH
_geom_hbond_distance_HA
_geom_hbond_distance_DA
_geom_hbond_angle_DHA
_geom_hbond_publ_flag
C3 H3 O1 2_545 .93 2.58 3.500(3) 169 y
C5A H5A O1 1_545 .93 2.53 3.326(4) 143 y

loop_
_geom_torsion_atom_site_label_1
_geom_torsion_atom_site_label_2
_geom_torsion_atom_site_label_3
_geom_torsion_atom_site_label_4
_geom_torsion
_geom_torsion_publ_flag
O1 S1 C1 C2 137.28(18) no
O2 S1 C1 C2 7.2(2) no
C1A S1 C1 C2 -108.17(18) no
O1 S1 C1 C6 -40.3(2) no
O2 S1 C1 C6 -170.36(18) no
C1A S1 C1 C6 74.3(2) no
C6 C1 C2 C3 1.7(3) no
S1 C1 C2 C3 -175.89(18) no
C1 C2 C3 C4 -1.3(4) no
C2 C3 C4 C5 -.1(4) no
C3 C4 C5 C6 1.1(4) no
C4 C5 C6 C1 -.7(4) no
C2 C1 C6 C5 -.7(3) no
S1 C1 C6 C5 176.85(18) no
O1 S1 C1A C2A 25.6(2) no
O2 S1 C1A C2A 156.2(2) no
C1 S1 C1A C2A -88.8(2) no
O1 S1 C1A C6A -155.3(2) no
O2 S1 C1A C6A -24.7(2) no
C1 S1 C1A C6A 90.3(2) no
C6A C1A C2A C3A 1.2(4) no
S1 C1A C2A C3A -179.7(2) no
C1A C2A C3A C4A .2(4) no
C2A C3A C4A C5A -1.3(4) no
C2A C3A C4A Cl4A 178.5(2) no
C3A C4A C5A C6A 1.1(4) no
Cl4A C4A C5A C6A -178.73(19) no
C4A C5A C6A C1A .2(4) no
C2A C1A C6A C5A -1.4(4) no
S1 C1A C6A C5A 179.52(19) no

loop_
_cod_related_entry_id
_cod_related_entry_database
_cod_related_entry_code
1 ChemSpider 6369
